data_7247758
loop_
_publ_author_name
'Cardoso, Luanny M. B.'
'de Oliveira Neto, Jo\~ao G.'
'Saraiva, Gilberto D.'
'Leite, F\'abio F.'
'Ayala, Alejandro P.'
'dos Santos, Adenilson O.'
'de Sousa, Francisco F.'

_publ_section_title
;
 New polymorphic phase of arachidic acid crystal: structure,
 intermolecular interactions, low-temperature stability and Raman
 spectroscopy combined with DFT calculations
;
_journal_issue 48
_journal_name_full 'RSC Advances'
_journal_page_first 34032
_journal_page_last 34044
_journal_paper_doi 10.1039/D3RA05388A
_journal_volume 13
_journal_year 2023
_chemical_formula_moiety 'C20 H40 O2'
_chemical_formula_sum 'C20 H40 O2'
_chemical_formula_weight 312.52
_space_group_crystal_system monoclinic
_space_group_IT_number 14
_space_group_name_Hall '-P 2ybc'
_space_group_name_H-M_alt 'P 1 21/c 1'
_atom_sites_solution_hydrogens geom
_atom_sites_solution_primary dual
_audit_creation_date 2022-06-03
_audit_creation_method
;
Olex2 1.5
(compiled 2022.04.07 svn.rca3783a0 for OlexSys, GUI svn.r6498)
;
_audit_update_record
;
2022-06-05 deposited with the CCDC.	2023-11-06 downloaded from the CCDC.
;
_cell_angle_alpha 90
_cell_angle_beta 93.301(9)
_cell_angle_gamma 90
_cell_formula_units_Z 4
_cell_length_a 48.478(19)
_cell_length_b 7.400(3)
_cell_length_c 5.597(2)
_cell_measurement_reflns_used 2274
_cell_measurement_temperature 298.00
_cell_measurement_theta_max 28.68
_cell_measurement_theta_min 2.94
_cell_volume 2004.5(13)
_computing_cell_refinement 'SAINT V8.40B (?, 2016)'
_computing_data_reduction 'SAINT V8.40B (?, 2016)'
_computing_molecular_graphics 'Olex2 1.5 (Dolomanov et al., 2009)'
_computing_publication_material 'Olex2 1.5 (Dolomanov et al., 2009)'
_computing_structure_refinement 'XL  (Sheldrick, 2008)'
_computing_structure_solution 'SHELXT 2018/2 (Sheldrick, 2018)'
_diffrn_ambient_temperature 298.00
_diffrn_detector HPAD
_diffrn_detector_area_resol_mean 7.39
_diffrn_detector_type 'Bruker PHOTON II CPAD Area Detector'
_diffrn_measured_fraction_theta_full 0.988
_diffrn_measured_fraction_theta_max 0.965
_diffrn_measurement_device '\k-geometry diffractometer'
_diffrn_measurement_device_type 'Bruker D8 Venture'
_diffrn_measurement_method '\w and \f scans'
_diffrn_measurement_specimen_support 'MiTeGen micromount'
_diffrn_radiation_monochromator 'multilayer mirrors'
_diffrn_radiation_type MoK\a
_diffrn_radiation_wavelength 0.71073
_diffrn_reflns_av_R_equivalents 0.0581
_diffrn_reflns_av_unetI/netI 0.0776
_diffrn_reflns_Laue_measured_fraction_full 0.988
_diffrn_reflns_Laue_measured_fraction_max 0.965
_diffrn_reflns_limit_h_max 52
_diffrn_reflns_limit_h_min -64
_diffrn_reflns_limit_k_max 9
_diffrn_reflns_limit_k_min -9
_diffrn_reflns_limit_l_max 7
_diffrn_reflns_limit_l_min -7
_diffrn_reflns_number 19658
_diffrn_reflns_point_group_measured_fraction_full 0.988
_diffrn_reflns_point_group_measured_fraction_max 0.965
_diffrn_reflns_theta_full 25.242
_diffrn_reflns_theta_max 28.282
_diffrn_reflns_theta_min 2.525
_diffrn_source 'microfocus sealed X-ray tube'
_diffrn_source_current 1.4
_diffrn_source_power 0.07
_diffrn_source_type 'Incoatec I\ms HB'
_diffrn_source_voltage 50.0
_diffrn_standards_number 0
_exptl_absorpt_coefficient_mu 0.064
_exptl_absorpt_correction_T_max 0.7461
_exptl_absorpt_correction_T_min 0.5687
_exptl_absorpt_correction_type multi-scan
_exptl_absorpt_process_details
;
SADABS-2016/2 (Bruker,2016/2) was used for absorption correction.
wR2(int) was 0.1102 before and 0.0527 after correction.
The Ratio of minimum to maximum transmission is 0.7622.
The \l/2 correction factor is Not present.
;
_exptl_crystal_colour 'clear light colourless'
_exptl_crystal_colour_lustre clear
_exptl_crystal_colour_modifier light
_exptl_crystal_colour_primary colourless
_exptl_crystal_density_diffrn 1.036
_exptl_crystal_description plate
_exptl_crystal_F_000 704
_exptl_crystal_size_max 0.1
_exptl_crystal_size_mid 0.1
_exptl_crystal_size_min 0.03
_refine_diff_density_max 0.243
_refine_diff_density_min -0.301
_refine_diff_density_rms 0.050
_refine_ls_extinction_coef 0.008(3)
_refine_ls_extinction_expression Fc^*^=kFc[1+0.001xFc^2^\l^3^/sin(2\q)]^-1/4^
_refine_ls_extinction_method 'SHELXL-2018/3 (Sheldrick 2018)'
_refine_ls_goodness_of_fit_ref 1.035
_refine_ls_hydrogen_treatment constr
_refine_ls_matrix_type full
_refine_ls_number_parameters 202
_refine_ls_number_reflns 4807
_refine_ls_number_restraints 0
_refine_ls_restrained_S_all 1.035
_refine_ls_R_factor_all 0.2057
_refine_ls_R_factor_gt 0.0950
_refine_ls_shift/su_max 0.000
_refine_ls_shift/su_mean 0.000
_refine_ls_structure_factor_coef Fsqd
_refine_ls_weighting_details 'w=1/[\s^2^(Fo^2^)+(0.1424P)^2^+1.1527P] where P=(Fo^2^+2Fc^2^)/3'
_refine_ls_weighting_scheme calc
_refine_ls_wR_factor_gt 0.2710
_refine_ls_wR_factor_ref 0.3471
_reflns_Friedel_coverage 0.000
_reflns_number_gt 2015
_reflns_number_total 4807
_reflns_threshold_expression 'I > 2\s(I)'
_cod_data_source_file d3ra05388a2.cif
_cod_data_source_block arach_300k
_cod_original_cell_volume 2004.6(13)
_cod_database_code 7247758
_shelx_shelxl_version_number 2018/3
_shelx_space_group_comment
;
The symmetry employed for this shelxl refinement is uniquely defined
by the following loop, which should always be used as a source of
symmetry information in preference to the above space-group names.
They are only intended as comments.
;
_shelx_estimated_absorpt_t_max 0.998
_shelx_estimated_absorpt_t_min 0.994
_olex2_refinement_description
;
1. Fixed Uiso
 At 1.2 times of:
  All C(H,H) groups
 At 1.5 times of:
  All C(H,H,H) groups, All O(H) groups
2.a Secondary CH2 refined with riding coordinates:
 C4(H4A,H4B), C6(H6A,H6B), C7(H7A,H7B), C5(H5A,H5B), C9(H9A,H9B), C8(H8A,H8B),
 C3(H3A,H3B), C11(H11A,H11B), C10(H10A,H10B), C12(H12A,H12B), C13(H13A,H13B),
 C14(H14A,H14B), C2(H2A,H2B), C15(H15A,H15B), C17(H17A,H17B), C16(H16A,H16B),
 C18(H18A,H18B), C19(H19A,H19B)
2.b Idealised Me refined as rotating group:
 C20(H20A,H20B,H20C)
2.c Idealised tetrahedral OH refined as rotating group:
 O1(H1)
;
_olex2_diffrn_ambient_temperature_device 'Oxford Cryostream 800'
_olex2_submission_special_instructions 'No special instructions were received'

loop_
_space_group_symop_operation_xyz
'x, y, z'
'-x, y+1/2, -z+1/2'
'-x, -y, -z'
'x, -y-1/2, z-1/2'

loop_
_atom_site_label
_atom_site_type_symbol
_atom_site_fract_x
_atom_site_fract_y
_atom_site_fract_z
_atom_site_U_iso_or_equiv
_atom_site_adp_type
_atom_site_occupancy
_atom_site_site_symmetry_order
_atom_site_calc_flag
_atom_site_refinement_flags_posn
_atom_site_refinement_flags_adp
_atom_site_refinement_flags_occupancy
_atom_site_disorder_assembly
_atom_site_disorder_group
O2 O 0.46776(4) 0.4230(3) 1.0388(4) 0.0609(7) Uani 1 1 d . . . . .
O1 O 0.49107(4) 0.6306(3) 1.2556(4) 0.0648(8) Uani 1 1 d . . . . .
H1 H 0.503417 0.602744 1.168389 0.097 Uiso 1 1 calc R U . . .
C1 C 0.46959(6) 0.5252(5) 1.2103(6) 0.0503(9) Uani 1 1 d . . . . .
C4 C 0.40405(6) 0.5387(4) 1.1195(6) 0.0465(8) Uani 1 1 d . . . . .
H4A H 0.413678 0.524235 0.973456 0.056 Uiso 1 1 calc R U . . .
H4B H 0.402463 0.667072 1.150561 0.056 Uiso 1 1 calc R U . . .
C6 C 0.35767(6) 0.5400(4) 0.8757(6) 0.0454(8) Uani 1 1 d . . . . .
H6A H 0.356211 0.669125 0.901604 0.054 Uiso 1 1 calc R U . . .
H6B H 0.367046 0.521895 0.729105 0.054 Uiso 1 1 calc R U . . .
C7 C 0.32878(6) 0.4607(4) 0.8443(6) 0.0472(8) Uani 1 1 d . . . . .
H7A H 0.319419 0.479591 0.990874 0.057 Uiso 1 1 calc R U . . .
H7B H 0.330301 0.331394 0.820298 0.057 Uiso 1 1 calc R U . . .
C5 C 0.37511(6) 0.4577(4) 1.0829(6) 0.0466(8) Uani 1 1 d . . . . .
H5A H 0.376821 0.328866 1.055263 0.056 Uiso 1 1 calc R U . . .
H5B H 0.365520 0.473579 1.228769 0.056 Uiso 1 1 calc R U . . .
C9 C 0.28228(6) 0.4606(4) 0.6086(6) 0.0486(8) Uani 1 1 d . . . . .
H9A H 0.273055 0.480212 0.755629 0.058 Uiso 1 1 calc R U . . .
H9B H 0.283807 0.331175 0.585522 0.058 Uiso 1 1 calc R U . . .
C8 C 0.31110(6) 0.5403(4) 0.6367(6) 0.0463(8) Uani 1 1 d . . . . .
H8A H 0.309597 0.669734 0.660070 0.056 Uiso 1 1 calc R U . . .
H8B H 0.320347 0.520751 0.489754 0.056 Uiso 1 1 calc R U . . .
C3 C 0.42105(6) 0.4507(5) 1.3261(6) 0.0500(8) Uani 1 1 d . . . . .
H3A H 0.410174 0.450344 1.466232 0.060 Uiso 1 1 calc R U . . .
H3B H 0.424564 0.325898 1.284605 0.060 Uiso 1 1 calc R U . . .
C11 C 0.23563(6) 0.4608(4) 0.3731(6) 0.0506(8) Uani 1 1 d . . . . .
H11A H 0.226466 0.480707 0.520347 0.061 Uiso 1 1 calc R U . . .
H11B H 0.237096 0.331315 0.350246 0.061 Uiso 1 1 calc R U . . .
C10 C 0.26443(6) 0.5395(4) 0.4007(6) 0.0488(8) Uani 1 1 d . . . . .
H10A H 0.262985 0.669082 0.423439 0.059 Uiso 1 1 calc R U . . .
H10B H 0.273627 0.519486 0.253632 0.059 Uiso 1 1 calc R U . . .
C12 C 0.21773(6) 0.5394(5) 0.1661(6) 0.0506(8) Uani 1 1 d . . . . .
H12A H 0.216397 0.669033 0.188244 0.061 Uiso 1 1 calc R U . . .
H12B H 0.226836 0.518673 0.018668 0.061 Uiso 1 1 calc R U . . .
C13 C 0.18882(6) 0.4618(5) 0.1392(6) 0.0533(9) Uani 1 1 d . . . . .
H13A H 0.190192 0.332122 0.117553 0.064 Uiso 1 1 calc R U . . .
H13B H 0.179748 0.482599 0.286746 0.064 Uiso 1 1 calc R U . . .
C14 C 0.17082(6) 0.5387(5) -0.0663(6) 0.0528(9) Uani 1 1 d . . . . .
H14A H 0.169493 0.668421 -0.045010 0.063 Uiso 1 1 calc R U . . .
H14B H 0.179851 0.517477 -0.213972 0.063 Uiso 1 1 calc R U . . .
C2 C 0.44852(6) 0.5426(5) 1.3905(6) 0.0551(9) Uani 1 1 d . . . . .
H2A H 0.445120 0.670116 1.416327 0.066 Uiso 1 1 calc R U . . .
H2B H 0.456062 0.492676 1.540605 0.066 Uiso 1 1 calc R U . . .
C15 C 0.14199(6) 0.4616(5) -0.0921(6) 0.0558(9) Uani 1 1 d . . . . .
H15A H 0.133028 0.482101 0.056067 0.067 Uiso 1 1 calc R U . . .
H15B H 0.143344 0.331924 -0.114132 0.067 Uiso 1 1 calc R U . . .
C17 C 0.09509(7) 0.4612(5) -0.3195(6) 0.0607(10) Uani 1 1 d . . . . .
H17A H 0.086319 0.481493 -0.170393 0.073 Uiso 1 1 calc R U . . .
H17B H 0.096481 0.331593 -0.341605 0.073 Uiso 1 1 calc R U . . .
C16 C 0.12384(6) 0.5384(5) -0.2959(6) 0.0563(9) Uani 1 1 d . . . . .
H16A H 0.122509 0.668065 -0.274393 0.068 Uiso 1 1 calc R U . . .
H16B H 0.132721 0.517282 -0.444333 0.068 Uiso 1 1 calc R U . . .
C18 C 0.07648(7) 0.5374(5) -0.5223(7) 0.0636(10) Uani 1 1 d . . . . .
H18A H 0.074927 0.666912 -0.499812 0.076 Uiso 1 1 calc R U . . .
H18B H 0.085242 0.517725 -0.671563 0.076 Uiso 1 1 calc R U . . .
C19 C 0.04795(7) 0.4584(6) -0.5444(7) 0.0788(13) Uani 1 1 d . . . . .
H19A H 0.039247 0.477147 -0.394571 0.095 Uiso 1 1 calc R U . . .
H19B H 0.049502 0.329000 -0.568119 0.095 Uiso 1 1 calc R U . . .
C20 C 0.02930(9) 0.5353(7) -0.7452(9) 0.0977(15) Uani 1 1 d . . . . .
H20A H 0.037389 0.514537 -0.895370 0.146 Uiso 1 1 calc R U . . .
H20B H 0.027094 0.662860 -0.721428 0.146 Uiso 1 1 calc R U . . .
H20C H 0.011570 0.477384 -0.746403 0.146 Uiso 1 1 calc R U . . .

loop_
_atom_site_aniso_label
_atom_site_aniso_U_11
_atom_site_aniso_U_22
_atom_site_aniso_U_33
_atom_site_aniso_U_23
_atom_site_aniso_U_13
_atom_site_aniso_U_12
O2 0.0505(14) 0.0739(17) 0.0589(16) -0.0171(13) 0.0087(11) -0.0046(11)
O1 0.0546(14) 0.0784(18) 0.0623(17) -0.0157(13) 0.0122(11) -0.0138(12)
C1 0.0418(18) 0.060(2) 0.049(2) 0.0052(18) -0.0035(14) 0.0029(15)
C4 0.0393(16) 0.050(2) 0.0501(19) -0.0006(15) 0.0017(14) -0.0020(13)
C6 0.0413(16) 0.050(2) 0.0448(18) 0.0017(15) 0.0003(13) 0.0007(13)
C7 0.0411(16) 0.053(2) 0.0470(19) 0.0001(15) 0.0006(13) -0.0001(14)
C5 0.0418(17) 0.049(2) 0.0485(19) 0.0026(15) 0.0032(14) -0.0008(13)
C9 0.0432(17) 0.055(2) 0.0472(19) 0.0001(15) -0.0032(14) 0.0019(14)
C8 0.0416(17) 0.053(2) 0.0436(18) 0.0014(15) -0.0013(13) 0.0002(14)
C3 0.0420(17) 0.061(2) 0.0471(19) 0.0038(16) 0.0063(14) -0.0006(14)
C11 0.0452(18) 0.059(2) 0.0464(19) -0.0020(16) -0.0038(14) 0.0000(15)
C10 0.0453(17) 0.054(2) 0.0471(19) 0.0037(15) -0.0016(14) -0.0010(14)
C12 0.0457(18) 0.060(2) 0.0451(19) 0.0049(16) -0.0019(14) -0.0016(15)
C13 0.0492(19) 0.065(2) 0.0452(19) 0.0012(16) -0.0038(15) -0.0004(15)
C14 0.0476(18) 0.068(2) 0.0427(19) 0.0050(16) -0.0025(14) 0.0011(15)
C2 0.0441(18) 0.074(3) 0.047(2) -0.0025(17) 0.0015(15) -0.0008(15)
C15 0.0488(19) 0.073(3) 0.045(2) 0.0025(17) -0.0037(15) 0.0001(16)
C17 0.052(2) 0.077(3) 0.052(2) 0.0013(18) -0.0043(16) 0.0022(17)
C16 0.0473(19) 0.073(3) 0.047(2) 0.0038(17) -0.0031(15) 0.0010(16)
C18 0.052(2) 0.082(3) 0.056(2) 0.0009(19) -0.0047(16) 0.0017(18)
C19 0.056(2) 0.110(4) 0.069(3) 0.004(2) -0.0065(19) -0.003(2)
C20 0.066(3) 0.142(4) 0.083(3) 0.006(3) -0.016(2) 0.004(3)

loop_
_atom_type_symbol
_atom_type_description
_atom_type_scat_dispersion_real
_atom_type_scat_dispersion_imag
_atom_type_scat_source
C C 0.0033 0.0016 'International Tables Vol C Tables 4.2.6.8 and 6.1.1.4'
H H 0.0000 0.0000 'International Tables Vol C Tables 4.2.6.8 and 6.1.1.4'
O O 0.0106 0.0060 'International Tables Vol C Tables 4.2.6.8 and 6.1.1.4'

loop_
_geom_angle_atom_site_label_1
_geom_angle_atom_site_label_2
_geom_angle_atom_site_label_3
_geom_angle
_geom_angle_site_symmetry_1
_geom_angle_site_symmetry_3
_geom_angle_publ_flag
C1 O1 H1 109.5 . . ?
O2 C1 O1 122.7(3) . . ?
O2 C1 C2 124.6(3) . . ?
O1 C1 C2 112.8(3) . . ?
H4A C4 H4B 107.8 . . ?
C5 C4 H4A 109.1 . . ?
C5 C4 H4B 109.1 . . ?
C3 C4 H4A 109.1 . . ?
C3 C4 H4B 109.1 . . ?
C3 C4 C5 112.7(3) . . ?
H6A C6 H6B 107.7 . . ?
C7 C6 H6A 108.8 . . ?
C7 C6 H6B 108.8 . . ?
C7 C6 C5 113.7(3) . . ?
C5 C6 H6A 108.8 . . ?
C5 C6 H6B 108.8 . . ?
C6 C7 H7A 108.6 . . ?
C6 C7 H7B 108.6 . . ?
C6 C7 C8 114.5(3) . . ?
H7A C7 H7B 107.6 . . ?
C8 C7 H7A 108.6 . . ?
C8 C7 H7B 108.6 . . ?
C4 C5 H5A 108.7 . . ?
C4 C5 H5B 108.7 . . ?
C6 C5 C4 114.2(3) . . ?
C6 C5 H5A 108.7 . . ?
C6 C5 H5B 108.7 . . ?
H5A C5 H5B 107.6 . . ?
H9A C9 H9B 107.6 . . ?
C8 C9 H9A 108.7 . . ?
C8 C9 H9B 108.7 . . ?
C8 C9 C10 114.1(3) . . ?
C10 C9 H9A 108.7 . . ?
C10 C9 H9B 108.7 . . ?
C7 C8 H8A 108.8 . . ?
C7 C8 H8B 108.8 . . ?
C9 C8 C7 113.8(3) . . ?
C9 C8 H8A 108.8 . . ?
C9 C8 H8B 108.8 . . ?
H8A C8 H8B 107.7 . . ?
C4 C3 H3A 108.6 . . ?
C4 C3 H3B 108.6 . . ?
H3A C3 H3B 107.6 . . ?
C2 C3 C4 114.6(3) . . ?
C2 C3 H3A 108.6 . . ?
C2 C3 H3B 108.6 . . ?
H11A C11 H11B 107.6 . . ?
C10 C11 H11A 108.7 . . ?
C10 C11 H11B 108.7 . . ?
C10 C11 C12 114.4(3) . . ?
C12 C11 H11A 108.7 . . ?
C12 C11 H11B 108.7 . . ?
C9 C10 H10A 108.7 . . ?
C9 C10 H10B 108.7 . . ?
C11 C10 C9 114.2(3) . . ?
C11 C10 H10A 108.7 . . ?
C11 C10 H10B 108.7 . . ?
H10A C10 H10B 107.6 . . ?
C11 C12 H12A 108.6 . . ?
C11 C12 H12B 108.6 . . ?
H12A C12 H12B 107.6 . . ?
C13 C12 C11 114.5(3) . . ?
C13 C12 H12A 108.6 . . ?
C13 C12 H12B 108.6 . . ?
C12 C13 H13A 108.5 . . ?
C12 C13 H13B 108.5 . . ?
H13A C13 H13B 107.5 . . ?
C14 C13 C12 115.0(3) . . ?
C14 C13 H13A 108.5 . . ?
C14 C13 H13B 108.5 . . ?
C13 C14 H14A 108.5 . . ?
C13 C14 H14B 108.5 . . ?
H14A C14 H14B 107.5 . . ?
C15 C14 C13 114.9(3) . . ?
C15 C14 H14A 108.5 . . ?
C15 C14 H14B 108.5 . . ?
C1 C2 C3 115.4(3) . . ?
C1 C2 H2A 108.4 . . ?
C1 C2 H2B 108.4 . . ?
C3 C2 H2A 108.4 . . ?
C3 C2 H2B 108.4 . . ?
H2A C2 H2B 107.5 . . ?
C14 C15 H15A 108.5 . . ?
C14 C15 H15B 108.5 . . ?
C14 C15 C16 115.2(3) . . ?
H15A C15 H15B 107.5 . . ?
C16 C15 H15A 108.5 . . ?
C16 C15 H15B 108.5 . . ?
H17A C17 H17B 107.4 . . ?
C16 C17 H17A 108.4 . . ?
C16 C17 H17B 108.4 . . ?
C16 C17 C18 115.6(3) . . ?
C18 C17 H17A 108.4 . . ?
C18 C17 H17B 108.4 . . ?
C15 C16 H16A 108.6 . . ?
C15 C16 H16B 108.6 . . ?
C17 C16 C15 114.8(3) . . ?
C17 C16 H16A 108.6 . . ?
C17 C16 H16B 108.6 . . ?
H16A C16 H16B 107.5 . . ?
C17 C18 H18A 108.5 . . ?
C17 C18 H18B 108.5 . . ?
H18A C18 H18B 107.5 . . ?
C19 C18 C17 115.0(3) . . ?
C19 C18 H18A 108.5 . . ?
C19 C18 H18B 108.5 . . ?
C18 C19 H19A 108.5 . . ?
C18 C19 H19B 108.5 . . ?
C18 C19 C20 115.0(4) . . ?
H19A C19 H19B 107.5 . . ?
C20 C19 H19A 108.5 . . ?
C20 C19 H19B 108.5 . . ?
C19 C20 H20A 109.5 . . ?
C19 C20 H20B 109.5 . . ?
C19 C20 H20C 109.5 . . ?
H20A C20 H20B 109.5 . . ?
H20A C20 H20C 109.5 . . ?
H20B C20 H20C 109.5 . . ?

loop_
_geom_bond_atom_site_label_1
_geom_bond_atom_site_label_2
_geom_bond_distance
_geom_bond_site_symmetry_2
_geom_bond_publ_flag
O2 C1 1.221(4) . ?
O1 H1 0.8200 . ?
O1 C1 1.314(4) . ?
C1 C2 1.481(5) . ?
C4 H4A 0.9700 . ?
C4 H4B 0.9700 . ?
C4 C5 1.528(4) . ?
C4 C3 1.527(4) . ?
C6 H6A 0.9700 . ?
C6 H6B 0.9700 . ?
C6 C7 1.519(4) . ?
C6 C5 1.522(4) . ?
C7 H7A 0.9700 . ?
C7 H7B 0.9700 . ?
C7 C8 1.522(4) . ?
C5 H5A 0.9700 . ?
C5 H5B 0.9700 . ?
C9 H9A 0.9700 . ?
C9 H9B 0.9700 . ?
C9 C8 1.516(4) . ?
C9 C10 1.525(4) . ?
C8 H8A 0.9700 . ?
C8 H8B 0.9700 . ?
C3 H3A 0.9700 . ?
C3 H3B 0.9700 . ?
C3 C2 1.520(4) . ?
C11 H11A 0.9700 . ?
C11 H11B 0.9700 . ?
C11 C10 1.513(4) . ?
C11 C12 1.522(4) . ?
C10 H10A 0.9700 . ?
C10 H10B 0.9700 . ?
C12 H12A 0.9700 . ?
C12 H12B 0.9700 . ?
C12 C13 1.514(4) . ?
C13 H13A 0.9700 . ?
C13 H13B 0.9700 . ?
C13 C14 1.514(4) . ?
C14 H14A 0.9700 . ?
C14 H14B 0.9700 . ?
C14 C15 1.509(4) . ?
C2 H2A 0.9700 . ?
C2 H2B 0.9700 . ?
C15 H15A 0.9700 . ?
C15 H15B 0.9700 . ?
C15 C16 1.511(4) . ?
C17 H17A 0.9700 . ?
C17 H17B 0.9700 . ?
C17 C16 1.505(4) . ?
C17 C18 1.517(5) . ?
C16 H16A 0.9700 . ?
C16 H16B 0.9700 . ?
C18 H18A 0.9700 . ?
C18 H18B 0.9700 . ?
C18 C19 1.500(5) . ?
C19 H19A 0.9700 . ?
C19 H19B 0.9700 . ?
C19 C20 1.513(5) . ?
C20 H20A 0.9600 . ?
C20 H20B 0.9600 . ?
C20 H20C 0.9600 . ?

loop_
_geom_hbond_atom_site_label_D
_geom_hbond_atom_site_label_H
_geom_hbond_atom_site_label_A
_geom_hbond_distance_DH
_geom_hbond_distance_HA
_geom_hbond_distance_DA
_geom_hbond_angle_DHA
_geom_hbond_site_symmetry_A
_geom_hbond_publ_flag
O1 H1 O2 0.82 1.88 2.689(3) 171.2 3_667 yes

loop_
_geom_torsion_atom_site_label_1
_geom_torsion_atom_site_label_2
_geom_torsion_atom_site_label_3
_geom_torsion_atom_site_label_4
_geom_torsion
_geom_torsion_site_symmetry_1
_geom_torsion_site_symmetry_2
_geom_torsion_site_symmetry_3
_geom_torsion_site_symmetry_4
_geom_torsion_publ_flag
O2 C1 C2 C3 -11.4(5) . . . . ?
O1 C1 C2 C3 169.5(3) . . . . ?
C4 C3 C2 C1 -69.1(4) . . . . ?
C6 C7 C8 C9 -179.7(3) . . . . ?
C7 C6 C5 C4 -178.9(2) . . . . ?
C5 C4 C3 C2 -172.4(3) . . . . ?
C5 C6 C7 C8 -179.5(3) . . . . ?
C8 C9 C10 C11 -179.7(3) . . . . ?
C3 C4 C5 C6 -179.1(3) . . . . ?
C11 C12 C13 C14 -179.9(3) . . . . ?
C10 C9 C8 C7 -180.0(3) . . . . ?
C10 C11 C12 C13 -179.6(3) . . . . ?
C12 C11 C10 C9 179.9(3) . . . . ?
C12 C13 C14 C15 -179.8(3) . . . . ?
C13 C14 C15 C16 179.7(3) . . . . ?
C14 C15 C16 C17 -179.7(3) . . . . ?
C17 C18 C19 C20 179.5(3) . . . . ?
C16 C17 C18 C19 179.6(3) . . . . ?
C18 C17 C16 C15 179.6(3) . . . . ?
